data_2107341
loop_
_publ_author_name
'Murray-Rust, P.'

_publ_section_title
;
 The Crystal Structure of (Co (N H3)6)4 Cu5 Cl17: A Twinned Cubic Crystal
;
_journal_name_full 'Acta Crystallographica B (24,1968-38,1982)'
_journal_page_first 2559
_journal_page_last 2566
_journal_volume 29
_journal_year 1973
_chemical_formula_sum 'Cl17 Co4 Cu5 H72 N24'
_chemical_name_systematic '(Co (N H3)6)4 Cu5 Cl17'
_space_group_IT_number 203
_symmetry_space_group_name_Hall '-F 2uv 2vw 3'
_symmetry_space_group_name_H-M 'F d -3 :2'
_cell_angle_alpha 90
_cell_angle_beta 90
_cell_angle_gamma 90
_cell_formula_units_Z 8
_cell_length_a 21.8
_cell_length_b 21.8
_cell_length_c 21.8
_cell_volume 10360.232
_citation_journal_id_ASTM ACBCAR
_cod_data_source_file Murray-Rust_ACBCAR_1973_456.cif
_cod_data_source_block H72Cl17Co4Cu5N24
_cod_original_cell_volume 10360.23
_cod_original_formula_sum 'H72 Cl17 Co4 Cu5 N24'
_cod_database_code 2107341

loop_
_symmetry_equiv_pos_as_xyz
x,y,z
-x+1/4,-y+1/4,z
x,-y+1/4,-z+1/4
-x+1/4,y,-z+1/4
z,x,y
-z+1/4,-x+1/4,y
z,-x+1/4,-y+1/4
-z+1/4,x,-y+1/4
y,z,x
y,-z+1/4,-x+1/4
-y+1/4,z,-x+1/4
-y+1/4,-z+1/4,x
-x,-y,-z
x-1/4,y-1/4,-z
-x,y-1/4,z-1/4
x-1/4,-y,z-1/4
-z,-x,-y
z-1/4,x-1/4,-y
-z,x-1/4,y-1/4
z-1/4,-x,y-1/4
-y,-z,-x
-y,z-1/4,x-1/4
y-1/4,-z,x-1/4
y-1/4,z-1/4,-x
x,y+1/2,z+1/2
-x+1/4,-y+3/4,z+1/2
x,-y+3/4,-z+3/4
-x+1/4,y+1/2,-z+3/4
z,x+1/2,y+1/2
-z+1/4,-x+3/4,y+1/2
z,-x+3/4,-y+3/4
-z+1/4,x+1/2,-y+3/4
y,z+1/2,x+1/2
y,-z+3/4,-x+3/4
-y+1/4,z+1/2,-x+3/4
-y+1/4,-z+3/4,x+1/2
-x,-y+1/2,-z+1/2
x-1/4,y+1/4,-z+1/2
-x,y+1/4,z+1/4
x-1/4,-y+1/2,z+1/4
-z,-x+1/2,-y+1/2
z-1/4,x+1/4,-y+1/2
-z,x+1/4,y+1/4
z-1/4,-x+1/2,y+1/4
-y,-z+1/2,-x+1/2
-y,z+1/4,x+1/4
y-1/4,-z+1/2,x+1/4
y-1/4,z+1/4,-x+1/2
x+1/2,y,z+1/2
-x+3/4,-y+1/4,z+1/2
x+1/2,-y+1/4,-z+3/4
-x+3/4,y,-z+3/4
z+1/2,x,y+1/2
-z+3/4,-x+1/4,y+1/2
z+1/2,-x+1/4,-y+3/4
-z+3/4,x,-y+3/4
y+1/2,z,x+1/2
y+1/2,-z+1/4,-x+3/4
-y+3/4,z,-x+3/4
-y+3/4,-z+1/4,x+1/2
-x+1/2,-y,-z+1/2
x+1/4,y-1/4,-z+1/2
-x+1/2,y-1/4,z+1/4
x+1/4,-y,z+1/4
-z+1/2,-x,-y+1/2
z+1/4,x-1/4,-y+1/2
-z+1/2,x-1/4,y+1/4
z+1/4,-x,y+1/4
-y+1/2,-z,-x+1/2
-y+1/2,z-1/4,x+1/4
y+1/4,-z,x+1/4
y+1/4,z-1/4,-x+1/2
x+1/2,y+1/2,z
-x+3/4,-y+3/4,z
x+1/2,-y+3/4,-z+1/4
-x+3/4,y+1/2,-z+1/4
z+1/2,x+1/2,y
-z+3/4,-x+3/4,y
z+1/2,-x+3/4,-y+1/4
-z+3/4,x+1/2,-y+1/4
y+1/2,z+1/2,x
y+1/2,-z+3/4,-x+1/4
-y+3/4,z+1/2,-x+1/4
-y+3/4,-z+3/4,x
-x+1/2,-y+1/2,-z
x+1/4,y+1/4,-z
-x+1/2,y+1/4,z-1/4
x+1/4,-y+1/2,z-1/4
-z+1/2,-x+1/2,-y
z+1/4,x+1/4,-y
-z+1/2,x+1/4,y-1/4
z+1/4,-x+1/2,y-1/4
-y+1/2,-z+1/2,-x
-y+1/2,z+1/4,x-1/4
y+1/4,-z+1/2,x-1/4
y+1/4,z+1/4,-x

loop_
_atom_site_label
_atom_site_type_symbol
_atom_site_fract_x
_atom_site_fract_y
_atom_site_fract_z
_atom_site_occupancy
_atom_site_U_iso_or_equiv
_atom_site_attached_hydrogens
N1 N-3 0.0637 0.0568 -0.0305 1 0.0 3
Cl1 Cl-1 0.375 0.375 0.375 0.62 0.0 0
Cu1 Cu+1 0.2515 0.2515 0.2515 1 0.0 0
Co2 Co+3 0.5 0.5 0.5 1 0.0 0
Cl2 Cl-1 0.1853 0.1853 0.1853 1 0.0 0
Cu2 Cu+1 0.125 0.125 0.125 1 0.0 0
Co1 Co+3 0 0 0 1 0.0 0
N2 N-3 0.5351 0.0776 -0.0278 1 0.0 3
Cl3 Cl-1 0.2782 0.0709 -0.075 1 0.0 0
